data_7044347
loop_
_publ_author_name
'Mehta, Meera'
'Johnstone, Tim'
'Lam, Jolie'
'Bidraha, Bid'
'Hermannsdorfer, Andre'
'Driess, Matthias'
'Stephan, Douglas W.'

_publ_section_title
;
 Synthesis and Oxidation of Phosphine Cations&#x2020;
;
_journal_name_full 'Dalton Trans.'
_journal_paper_doi 10.1039/C7DT03175K
_journal_year 2017
_chemical_formula_sum 'C108.5 H65 B2 F47 N4 P'
_chemical_formula_weight 2370.23
_space_group_crystal_system triclinic
_space_group_IT_number 2
_space_group_name_Hall '-P 1'
_space_group_name_H-M_alt 'P -1'
_symmetry_space_group_name_Hall '-P 1'
_symmetry_space_group_name_H-M 'P -1'
_atom_sites_solution_hydrogens mixed
_atom_sites_solution_primary direct
_atom_sites_solution_secondary difmap
_audit_creation_method SHELXL-2014/7
_audit_update_record
;
2017-09-26 deposited with the CCDC.
2017-09-28 downloaded from the CCDC.
;
_cell_angle_alpha 83.610(2)
_cell_angle_beta 89.0867(19)
_cell_angle_gamma 73.915(3)
_cell_formula_units_Z 2
_cell_length_a 15.5736(4)
_cell_length_b 17.4980(5)
_cell_length_c 18.9275(4)
_cell_measurement_reflns_used 17804
_cell_measurement_temperature 150(2)
_cell_measurement_theta_max 73.5930
_cell_measurement_theta_min 2.9340
_cell_volume 4924.6(2)
_computing_cell_refinement 'CrysAlisPro 1.171.38.43c (Rigaku OD, 2015)'
_computing_data_collection 'CrysAlisPro 1.171.38.43c (Rigaku OD, 2015)'
_computing_data_reduction 'CrysAlisPro 1.171.38.43c (Rigaku OD, 2015)'
_computing_molecular_graphics 'Bruker SHELXTL'
_computing_publication_material 'Bruker SHELXTL'
_computing_structure_refinement 'SHELXL-2014/7 (Sheldrick, 2015)'
_computing_structure_solution 'SHELXS-97 (Sheldrick, 1990)'
_diffrn_ambient_temperature 150(2)
_diffrn_detector_area_resol_mean 10.5435
_diffrn_measured_fraction_theta_full 0.999
_diffrn_measured_fraction_theta_max 0.999
_diffrn_measurement_device_type 'SuperNova, Single source at offset, Atlas'
_diffrn_measurement_method '\w scans'
_diffrn_radiation_type CuK\a
_diffrn_radiation_wavelength 1.54184
_diffrn_reflns_av_R_equivalents 0.0244
_diffrn_reflns_av_unetI/netI 0.0314
_diffrn_reflns_Laue_measured_fraction_full 0.999
_diffrn_reflns_Laue_measured_fraction_max 0.999
_diffrn_reflns_limit_h_max 17
_diffrn_reflns_limit_h_min -18
_diffrn_reflns_limit_k_max 20
_diffrn_reflns_limit_k_min -20
_diffrn_reflns_limit_l_max 22
_diffrn_reflns_limit_l_min -22
_diffrn_reflns_number 34478
_diffrn_reflns_point_group_measured_fraction_full 0.999
_diffrn_reflns_point_group_measured_fraction_max 0.999
_diffrn_reflns_theta_full 67.492
_diffrn_reflns_theta_max 67.492
_diffrn_reflns_theta_min 2.349
_diffrn_source 'sealed X-ray tube'
_exptl_absorpt_coefficient_mu 1.538
_exptl_absorpt_correction_T_max 0.8920
_exptl_absorpt_correction_T_min 0.4914
_exptl_absorpt_correction_type multi-scan
_exptl_absorpt_process_details '(Blessing, 1995)'
_exptl_crystal_colour colourless
_exptl_crystal_density_diffrn 1.598
_exptl_crystal_description needle
_exptl_crystal_F_000 2384
_exptl_crystal_size_max 0.538
_exptl_crystal_size_mid 0.078
_exptl_crystal_size_min 0.076
_refine_diff_density_max 0.751
_refine_diff_density_min -0.641
_refine_diff_density_rms 0.080
_refine_ls_extinction_method none
_refine_ls_goodness_of_fit_ref 1.026
_refine_ls_hydrogen_treatment mixed
_refine_ls_matrix_type full
_refine_ls_number_parameters 1687
_refine_ls_number_reflns 17749
_refine_ls_number_restraints 1255
_refine_ls_restrained_S_all 1.025
_refine_ls_R_factor_all 0.0815
_refine_ls_R_factor_gt 0.0699
_refine_ls_shift/su_max 0.001
_refine_ls_shift/su_mean 0.000
_refine_ls_structure_factor_coef Fsqd
_refine_ls_weighting_details 'w=1/[\s^2^(Fo^2^)+(0.1237P)^2^+6.2063P] where P=(Fo^2^+2Fc^2^)/3'
_refine_ls_weighting_scheme calc
_refine_ls_wR_factor_gt 0.1983
_refine_ls_wR_factor_ref 0.2143
_reflns_Friedel_coverage 0.000
_reflns_number_gt 14663
_reflns_number_total 17749
_reflns_threshold_expression 'I > 2\s(I)'
_cod_data_source_file c7dt03175k2.cif
_cod_data_source_block 4b
_cod_original_cell_volume 4924.5(2)
_cod_original_formula_sum 'C108.50 H65 B2 F47 N4 P'
_cod_database_code 7044347
_shelx_shelxl_version_number 2014/7
_shelx_space_group_comment
;
The symmetry employed for this shelxl refinement is uniquely defined
by the following loop, which should always be used as a source of
symmetry information in preference to the above space-group names.
They are only intended as comments.
;
_shelx_estimated_absorpt_t_min 0.492
_shelx_estimated_absorpt_t_max 0.892
_exptl_absorpt_special_details
;
CrysAlisPro 1.171.38.43c (Rigaku Oxford Diffraction, 2015)
Empirical absorption correction using spherical harmonics,
 implemented in SCALE3 ABSPACK scaling algorithm.
;

loop_
_space_group_symop_operation_xyz
'x, y, z'
'-x, -y, -z'

loop_
_atom_site_label
_atom_site_type_symbol
_atom_site_fract_x
_atom_site_fract_y
_atom_site_fract_z
_atom_site_U_iso_or_equiv
_atom_site_adp_type
_atom_site_occupancy
_atom_site_site_symmetry_order
_atom_site_calc_flag
_atom_site_refinement_flags_posn
_atom_site_refinement_flags_adp
_atom_site_refinement_flags_occupancy
_atom_site_disorder_assembly
_atom_site_disorder_group
P1 P 0.84024(5) 0.25700(5) 0.76005(4) 0.03176(18) Uani 1 1 d . . . . .
N1 N 0.77091(17) 0.40383(18) 0.81538(14) 0.0389(6) Uani 1 1 d . . . . .
N2 N 0.77332(16) 0.42086(15) 0.70107(14) 0.0330(5) Uani 1 1 d . . . . .
N3 N 0.78532(15) 0.32546(14) 0.61798(12) 0.0268(5) Uani 1 1 d . . . . .
N4 N 0.81618(16) 0.19691(14) 0.63225(13) 0.0290(5) Uani 1 1 d . . . . .
C1 C 0.79439(19) 0.3652(2) 0.75784(16) 0.0329(6) Uani 1 1 d . . . . .
C2 C 0.7362(2) 0.4843(2) 0.7947(2) 0.0463(8) Uani 1 1 d . . . . .
H2 H 0.716(3) 0.519(3) 0.829(3) 0.070 Uiso 1 1 d . U . . .
C3 C 0.7371(2) 0.4950(2) 0.7240(2) 0.0423(8) Uani 1 1 d . . . . .
H3 H 0.722(3) 0.537(3) 0.694(3) 0.063 Uiso 1 1 d . U . . .
C4 C 0.7739(2) 0.3642(2) 0.88739(17) 0.0407(8) Uani 1 1 d . . . . .
C5 C 0.8451(2) 0.3617(2) 0.93204(18) 0.0442(8) Uani 1 1 d . . . . .
C6 C 0.8443(2) 0.3231(3) 1.00056(19) 0.0513(9) Uani 1 1 d . . . . .
H6 H 0.8914 0.3198 1.0331 0.062 Uiso 1 1 calc R U . . .
C7 C 0.7762(3) 0.2896(3) 1.0218(2) 0.0560(10) Uani 1 1 d . . . . .
H7 H 0.7768 0.2638 1.0688 0.067 Uiso 1 1 calc R U . . .
C8 C 0.7078(3) 0.2931(3) 0.9760(2) 0.0557(10) Uani 1 1 d . . . . .
H8 H 0.6620 0.2691 0.9915 0.067 Uiso 1 1 calc R U . . .
C9 C 0.7039(2) 0.3312(3) 0.90713(19) 0.0518(10) Uani 1 1 d . . . . .
C10 C 0.9182(2) 0.4006(3) 0.90954(19) 0.0503(9) Uani 1 1 d . . . . .
H10 H 0.9185 0.4079 0.8564 0.060 Uiso 1 1 calc R U . . .
C11 C 0.8991(3) 0.4832(3) 0.9355(3) 0.0712(13) Uani 1 1 d . . . . .
H11A H 0.8410 0.5168 0.9165 0.107 Uiso 1 1 calc R U . . .
H11B H 0.9460 0.5082 0.9190 0.107 Uiso 1 1 calc R U . . .
H11C H 0.8981 0.4777 0.9875 0.107 Uiso 1 1 calc R U . . .
C12 C 1.0100(3) 0.3494(4) 0.9354(2) 0.0703(13) Uani 1 1 d . . . . .
H12A H 1.0134 0.3461 0.9874 0.105 Uiso 1 1 calc R U . . .
H12B H 1.0557 0.3735 0.9145 0.105 Uiso 1 1 calc R U . . .
H12C H 1.0201 0.2955 0.9210 0.105 Uiso 1 1 calc R U . . .
C13 C 0.6251(3) 0.3360(3) 0.8583(2) 0.0660(13) Uani 1 1 d . . . . .
H13 H 0.6375 0.3600 0.8101 0.079 Uiso 1 1 calc R U . . .
C14 C 0.5389(3) 0.3904(3) 0.8843(3) 0.0667(12) Uani 1 1 d . . . . .
H14A H 0.4894 0.3927 0.8521 0.100 Uiso 1 1 calc R U . . .
H14B H 0.5456 0.4443 0.8853 0.100 Uiso 1 1 calc R U . . .
H14C H 0.5263 0.3692 0.9323 0.100 Uiso 1 1 calc R U . . .
C15 C 0.6155(3) 0.2535(4) 0.8509(3) 0.095(2) Uani 1 1 d . . . . .
H15A H 0.6732 0.2186 0.8381 0.143 Uiso 1 1 calc R U . . .
H15B H 0.5710 0.2573 0.8137 0.143 Uiso 1 1 calc R U . . .
H15C H 0.5962 0.2311 0.8962 0.143 Uiso 1 1 calc R U . . .
C16 C 0.81899(17) 0.26050(17) 0.66473(15) 0.0268(6) Uani 1 1 d . . . . .
C17 C 0.76075(19) 0.30273(18) 0.55554(16) 0.0294(6) Uani 1 1 d . . . . .
H17 H 0.734(3) 0.339(2) 0.518(2) 0.044 Uiso 1 1 d . U . . .
C18 C 0.7808(2) 0.22228(19) 0.56476(16) 0.0315(6) Uani 1 1 d . . . . .
H18 H 0.774(3) 0.188(2) 0.536(2) 0.047 Uiso 1 1 d . U . . .
C19 C 0.8571(2) 0.11334(18) 0.65882(17) 0.0337(6) Uani 1 1 d . . . . .
C20 C 0.9461(2) 0.0813(2) 0.6406(2) 0.0430(8) Uani 1 1 d . . . . .
C21 C 0.9830(3) 0.0001(2) 0.6619(3) 0.0580(10) Uani 1 1 d . . . . .
H21 H 1.0433 -0.0248 0.6507 0.070 Uiso 1 1 calc R U . . .
C22 C 0.9338(3) -0.0446(2) 0.6989(3) 0.0641(12) Uani 1 1 d . . . . .
H22 H 0.9604 -0.1000 0.7125 0.077 Uiso 1 1 calc R U . . .
C23 C 0.8462(3) -0.0106(2) 0.7166(2) 0.0544(10) Uani 1 1 d . . . . .
H23 H 0.8138 -0.0427 0.7427 0.065 Uiso 1 1 calc R U . . .
C24 C 0.8047(2) 0.0702(2) 0.69682(18) 0.0400(7) Uani 1 1 d . . . . .
C25 C 1.0009(2) 0.1285(2) 0.5968(2) 0.0455(8) Uani 1 1 d . . . . .
H25 H 0.9680 0.1866 0.5947 0.055 Uiso 1 1 calc R U . . .
C26 C 1.0929(2) 0.1166(3) 0.6307(3) 0.0580(10) Uani 1 1 d . . . . .
H26A H 1.0857 0.1314 0.6793 0.087 Uiso 1 1 calc R U . . .
H26B H 1.1247 0.1505 0.6027 0.087 Uiso 1 1 calc R U . . .
H26C H 1.1274 0.0604 0.6317 0.087 Uiso 1 1 calc R U . . .
C27 C 1.0100(3) 0.1062(2) 0.5211(2) 0.0595(10) Uani 1 1 d . . . . .
H27A H 1.0392 0.0488 0.5218 0.089 Uiso 1 1 calc R U . . .
H27B H 1.0461 0.1366 0.4938 0.089 Uiso 1 1 calc R U . . .
H27C H 0.9505 0.1189 0.4989 0.089 Uiso 1 1 calc R U . . .
C28 C 0.7075(3) 0.1074(2) 0.7133(2) 0.0463(8) Uani 1 1 d . . . . .
H28 H 0.6994 0.1655 0.7171 0.056 Uiso 1 1 calc R U . . .
C29 C 0.6467(2) 0.1011(2) 0.6527(2) 0.0517(9) Uani 1 1 d . . . . .
H29A H 0.6591 0.1322 0.6094 0.078 Uiso 1 1 calc R U . . .
H29B H 0.5841 0.1222 0.6656 0.078 Uiso 1 1 calc R U . . .
H29C H 0.6581 0.0449 0.6444 0.078 Uiso 1 1 calc R U . . .
C30 C 0.6797(4) 0.0704(4) 0.7836(3) 0.0754(14) Uani 1 1 d . . . . .
H30A H 0.6173 0.0977 0.7929 0.113 Uiso 1 1 calc R U . . .
H30B H 0.7180 0.0762 0.8221 0.113 Uiso 1 1 calc R U . . .
H30C H 0.6860 0.0135 0.7810 0.113 Uiso 1 1 calc R U . . .
C31 C 0.7872(2) 0.40666(18) 0.62664(16) 0.0338(6) Uani 1 1 d . . . . .
H31A H 0.7397 0.4455 0.5966 0.041 Uiso 1 1 calc R U . . .
H31B H 0.8455 0.4143 0.6111 0.041 Uiso 1 1 calc R U . . .
C32 C 0.9593(2) 0.2468(2) 0.76899(17) 0.0370(7) Uani 1 1 d . . . . .
C33 C 1.0071(3) 0.1812(3) 0.8137(2) 0.0625(11) Uani 1 1 d . . . . .
H33 H 0.9783 0.1439 0.8361 0.075 Uiso 1 1 calc R U . . .
C34 C 1.0979(3) 0.1707(3) 0.8252(3) 0.0823(16) Uani 1 1 d . . . . .
H34 H 1.1312 0.1260 0.8560 0.099 Uiso 1 1 calc R U . . .
C35 C 1.1398(3) 0.2246(3) 0.7923(3) 0.0681(12) Uani 1 1 d . . . . .
H35 H 1.2019 0.2168 0.8003 0.082 Uiso 1 1 calc R U . . .
C36 C 1.0925(2) 0.2890(3) 0.7482(2) 0.0522(9) Uani 1 1 d . . . . .
H36 H 1.1216 0.3260 0.7256 0.063 Uiso 1 1 calc R U . . .
C37 C 1.0021(2) 0.3005(2) 0.73636(18) 0.0409(7) Uani 1 1 d . . . . .
H37 H 0.9693 0.3455 0.7057 0.049 Uiso 1 1 calc R U . . .
B1 B 0.7433(2) 0.4871(2) 0.24980(16) 0.0274(6) Uani 1 1 d . . . . .
C38 C 0.83515(19) 0.49857(18) 0.28517(15) 0.0300(6) Uani 1 1 d . . . . .
F39 F 0.92050(13) 0.4693(2) 0.18227(13) 0.0845(10) Uani 1 1 d . . . . .
C39 C 0.9162(2) 0.4837(2) 0.25076(17) 0.0403(8) Uani 1 1 d . . . . .
F40 F 1.07222(13) 0.4681(2) 0.24539(14) 0.0821(9) Uani 1 1 d . . . . .
C40 C 0.9963(2) 0.4815(2) 0.28225(19) 0.0438(8) Uani 1 1 d . . . . .
F41 F 1.07657(12) 0.49042(12) 0.38391(11) 0.0466(5) Uani 1 1 d . . . . .
C41 C 0.9983(2) 0.49362(19) 0.35247(18) 0.0360(7) Uani 1 1 d . . . . .
F42 F 0.92131(14) 0.51920(15) 0.45863(10) 0.0552(6) Uani 1 1 d . . . . .
C42 C 0.9207(2) 0.5084(2) 0.38967(16) 0.0368(7) Uani 1 1 d . . . . .
F43 F 0.76916(14) 0.52561(19) 0.39682(10) 0.0684(8) Uani 1 1 d . . . . .
C43 C 0.8420(2) 0.5107(2) 0.35570(16) 0.0365(7) Uani 1 1 d . . . . .
C44 C 0.65049(18) 0.54103(19) 0.28442(14) 0.0303(6) Uani 1 1 d . . . . .
F45 F 0.57453(15) 0.44088(17) 0.2877(2) 0.0894(11) Uani 1 1 d . . . . .
C45 C 0.5744(2) 0.5159(2) 0.29654(18) 0.0392(7) Uani 1 1 d . . . . .
F46 F 0.42357(14) 0.53462(17) 0.33186(16) 0.0731(8) Uani 1 1 d . . . . .
C46 C 0.4945(2) 0.5638(2) 0.31964(18) 0.0414(8) Uani 1 1 d . . . . .
F47 F 0.40848(14) 0.68822(16) 0.34926(14) 0.0640(6) Uani 1 1 d . . . . .
C47 C 0.4868(2) 0.6407(2) 0.32900(19) 0.0446(8) Uani 1 1 d . . . . .
F48 F 0.5527(2) 0.74554(19) 0.3250(3) 0.140(2) Uani 1 1 d . . . . .
C48 C 0.5593(3) 0.6696(3) 0.3166(3) 0.0635(12) Uani 1 1 d . . . . .
F49 F 0.70579(17) 0.65272(15) 0.2829(2) 0.0973(12) Uani 1 1 d . . . . .
C49 C 0.6385(2) 0.6190(2) 0.2953(2) 0.0489(9) Uani 1 1 d . . . . .
C50 C 0.72779(18) 0.51832(18) 0.16411(15) 0.0289(6) Uani 1 1 d . . . . .
F51 F 0.8042(2) 0.61824(17) 0.16396(13) 0.0758(8) Uani 1 1 d . . . . .
C51 C 0.7556(2) 0.5805(2) 0.12913(17) 0.0415(8) Uani 1 1 d . . . . .
F52 F 0.7685(3) 0.6687(2) 0.02810(15) 0.1035(12) Uani 1 1 d . . . . .
C52 C 0.7377(3) 0.6088(3) 0.0580(2) 0.0535(10) Uani 1 1 d . . . . .
F53 F 0.67078(17) 0.60085(18) -0.05076(11) 0.0676(7) Uani 1 1 d . . . . .
C53 C 0.6889(2) 0.5746(2) 0.01843(16) 0.0455(8) Uani 1 1 d . . . . .
F54 F 0.6077(2) 0.48150(18) 0.01227(13) 0.0798(8) Uani 1 1 d . . . . .
C54 C 0.6579(2) 0.5141(2) 0.04988(18) 0.0454(8) Uani 1 1 d . . . . .
F55 F 0.6423(2) 0.42981(19) 0.14842(13) 0.0852(10) Uani 1 1 d . . . . .
C55 C 0.6770(2) 0.4881(2) 0.12123(17) 0.0407(7) Uani 1 1 d . . . . .
C56 C 0.76207(18) 0.38891(18) 0.26702(15) 0.0288(6) Uani 1 1 d . . . . .
F57 F 0.7095(2) 0.39533(14) 0.38445(11) 0.0732(8) Uani 1 1 d . . . . .
C57 C 0.7456(2) 0.3514(2) 0.33188(16) 0.0368(7) Uani 1 1 d . . . . .
F58 F 0.7483(2) 0.23807(15) 0.41338(12) 0.0764(8) Uani 1 1 d . . . . .
C58 C 0.7668(2) 0.2696(2) 0.34854(17) 0.0404(7) Uani 1 1 d . . . . .
F59 F 0.82855(16) 0.14009(12) 0.31639(12) 0.0576(6) Uani 1 1 d . . . . .
C59 C 0.8074(2) 0.2198(2) 0.30073(19) 0.0415(7) Uani 1 1 d . . . . .
F60 F 0.8688(3) 0.20556(16) 0.18755(16) 0.1128(15) Uani 1 1 d . . . . .
C60 C 0.8279(3) 0.2532(2) 0.2357(2) 0.0527(9) Uani 1 1 d . . . . .
F61 F 0.8292(2) 0.36201(14) 0.15605(13) 0.0814(9) Uani 1 1 d . . . . .
C61 C 0.8054(2) 0.3355(2) 0.22098(17) 0.0423(8) Uani 1 1 d . . . . .
B2 B 0.2911(2) 0.21702(19) 0.43758(17) 0.0277(6) Uani 1 1 d . . . . .
C62 C 0.30210(19) 0.13315(18) 0.49079(17) 0.0327(6) Uani 1 1 d . . . . .
F63 F 0.22174(14) 0.08773(12) 0.40734(11) 0.0449(5) Uani 1 1 d . . . . .
C63 C 0.2641(2) 0.07553(19) 0.47077(18) 0.0382(7) Uani 1 1 d . . . . .
F64 F 0.22548(17) -0.04715(13) 0.48839(15) 0.0667(7) Uani 1 1 d . . . . .
C64 C 0.2663(2) 0.0049(2) 0.5116(2) 0.0499(9) Uani 1 1 d . . . . .
F65 F 0.3093(2) -0.07994(17) 0.6173(2) 0.0984(11) Uani 1 1 d . . . . .
C65 C 0.3073(3) -0.0119(2) 0.5761(3) 0.0616(12) Uani 1 1 d . . . . .
F66 F 0.3821(2) 0.0289(2) 0.66521(17) 0.1032(12) Uani 1 1 d . . . . .
C66 C 0.3441(3) 0.0431(3) 0.6004(2) 0.0640(12) Uani 1 1 d . . . . .
F67 F 0.37653(16) 0.16528(15) 0.58730(11) 0.0581(6) Uani 1 1 d . . . . .
C67 C 0.3404(2) 0.1141(2) 0.5580(2) 0.0448(8) Uani 1 1 d . . . . .
C68 C 0.18208(19) 0.25938(16) 0.44134(15) 0.0283(6) Uani 1 1 d . . . . .
F69 F 0.14146(13) 0.23397(13) 0.32678(10) 0.0461(5) Uani 1 1 d . . . . .
C69 C 0.1182(2) 0.26167(19) 0.38991(17) 0.0347(7) Uani 1 1 d . . . . .
F70 F -0.03013(15) 0.28975(17) 0.34621(14) 0.0683(7) Uani 1 1 d . . . . .
C70 C 0.0272(2) 0.2900(2) 0.3986(2) 0.0442(8) Uani 1 1 d . . . . .
F71 F -0.09378(13) 0.34385(15) 0.47172(16) 0.0715(8) Uani 1 1 d . . . . .
C71 C -0.0046(2) 0.3171(2) 0.4615(2) 0.0471(9) Uani 1 1 d . . . . .
F72 F 0.02310(15) 0.34003(13) 0.57807(12) 0.0577(6) Uani 1 1 d . . . . .
C72 C 0.0547(2) 0.31553(19) 0.51494(19) 0.0404(7) Uani 1 1 d . . . . .
F73 F 0.19940(13) 0.28588(12) 0.55941(10) 0.0414(4) Uani 1 1 d . . . . .
C73 C 0.1453(2) 0.28750(18) 0.50392(17) 0.0330(6) Uani 1 1 d . . . . .
C74 C 0.3246(2) 0.20102(19) 0.35586(16) 0.0341(7) Uani 1 1 d . . . . .
F75 F 0.41142(14) 0.06526(12) 0.38029(13) 0.0558(6) Uani 1 1 d . . . . .
C75 C 0.3795(2) 0.1310(2) 0.3334(2) 0.0452(8) Uani 1 1 d . . . . .
F76 F 0.45855(19) 0.0525(2) 0.24687(17) 0.0875(10) Uani 1 1 d . . . . .
C76 C 0.4051(3) 0.1226(3) 0.2645(2) 0.0608(12) Uani 1 1 d . . . . .
F77 F 0.4040(2) 0.1779(3) 0.14516(14) 0.1024(13) Uani 1 1 d . . . . .
C77 C 0.3782(3) 0.1854(4) 0.2125(2) 0.0678(14) Uani 1 1 d . . . . .
F78 F 0.2999(2) 0.3218(2) 0.18285(12) 0.0821(9) Uani 1 1 d . . . . .
C78 C 0.3265(3) 0.2570(3) 0.23145(19) 0.0582(12) Uani 1 1 d . . . . .
F79 F 0.25080(13) 0.33597(12) 0.31666(10) 0.0456(5) Uani 1 1 d . . . . .
C79 C 0.3018(2) 0.2632(2) 0.30164(17) 0.0395(7) Uani 1 1 d . . . . .
C80 C 0.35436(18) 0.27228(17) 0.46096(15) 0.0277(6) Uani 1 1 d . . . . .
F81 F 0.48072(12) 0.15882(11) 0.46409(12) 0.0458(5) Uani 1 1 d . . . . .
C81 C 0.4465(2) 0.23746(19) 0.47045(17) 0.0336(6) Uani 1 1 d . . . . .
F82 F 0.59435(13) 0.23961(14) 0.49348(14) 0.0587(6) Uani 1 1 d . . . . .
C82 C 0.5068(2) 0.2783(2) 0.48510(18) 0.0384(7) Uani 1 1 d . . . . .
F83 F 0.53576(13) 0.40010(13) 0.50321(12) 0.0511(5) Uani 1 1 d . . . . .
C83 C 0.4775(2) 0.3591(2) 0.49001(17) 0.0368(7) Uani 1 1 d . . . . .
F84 F 0.35845(13) 0.47632(11) 0.48462(10) 0.0401(4) Uani 1 1 d . . . . .
C84 C 0.3884(2) 0.39688(18) 0.48069(15) 0.0314(6) Uani 1 1 d . . . . .
F85 F 0.24368(11) 0.39825(10) 0.45415(10) 0.0354(4) Uani 1 1 d . . . . .
C85 C 0.32926(18) 0.35403(17) 0.46576(15) 0.0280(6) Uani 1 1 d . . . . .
F11S F 0.44725(15) 0.41223(14) 0.17716(13) 0.0601(6) Uani 1 1 d D . . . .
F12S F 0.45411(16) 0.34834(15) 0.31145(13) 0.0620(6) Uani 1 1 d D . . . .
C11S C 0.5018(2) 0.3380(2) 0.1945(2) 0.0446(8) Uani 1 1 d D . . . .
C12S C 0.5067(2) 0.3051(2) 0.26364(19) 0.0458(8) Uani 1 1 d D . . . .
C13S C 0.5619(3) 0.2302(2) 0.2839(2) 0.0527(9) Uani 1 1 d D . . . .
H91 H 0.5656 0.2077 0.3322 0.063 Uiso 1 1 calc R U . . .
C14S C 0.6117(3) 0.1882(3) 0.2329(2) 0.0570(10) Uani 1 1 d D . . . .
H90 H 0.6501 0.1361 0.2462 0.068 Uiso 1 1 calc R U . . .
C15S C 0.6065(3) 0.2207(3) 0.1628(2) 0.0597(10) Uani 1 1 d D . . . .
H89 H 0.6412 0.1910 0.1280 0.072 Uiso 1 1 calc R U . . .
C16S C 0.5505(3) 0.2970(3) 0.1429(2) 0.0551(9) Uani 1 1 d D . . . .
H88 H 0.5461 0.3200 0.0948 0.066 Uiso 1 1 calc R U . . .
F11A F 0.869(2) 0.0835(15) -0.0241(12) 0.316(10) Uani 0.495(5) 1 d D U P A 1
F12A F 0.7237(17) 0.0663(16) -0.0351(10) 0.336(11) Uani 0.495(5) 1 d D U P A 1
C11A C 0.8363(16) 0.0634(11) 0.0397(12) 0.245(7) Uani 0.495(5) 1 d D U P A 1
C12A C 0.7533(17) 0.0551(18) 0.0345(11) 0.263(8) Uani 0.495(5) 1 d D U P A 1
C13A C 0.7060(19) 0.0298(17) 0.0880(13) 0.276(9) Uani 0.495(5) 1 d D U P A 1
H12D H 0.6499 0.0202 0.0804 0.332 Uiso 0.495(5) 1 calc R U P A 1
C14A C 0.746(2) 0.0187(17) 0.1567(13) 0.269(10) Uani 0.495(5) 1 d D U P A 1
H13A H 0.7177 -0.0004 0.1968 0.323 Uiso 0.495(5) 1 calc R U P A 1
C15A C 0.826(2) 0.0351(17) 0.1653(12) 0.255(9) Uani 0.495(5) 1 d D U P A 1
H14D H 0.8478 0.0343 0.2119 0.306 Uiso 0.495(5) 1 calc R U P A 1
C16A C 0.8766(19) 0.0537(19) 0.1045(13) 0.249(8) Uani 0.495(5) 1 d D U P A 1
H15D H 0.9352 0.0590 0.1097 0.299 Uiso 0.495(5) 1 calc R U P A 1
F11B F 0.9917(13) 0.1127(9) -0.0139(9) 0.248(7) Uani 0.505(5) 1 d D U P A 2
F12B F 0.8470(12) 0.1113(8) -0.0846(7) 0.205(6) Uani 0.505(5) 1 d D U P A 2
C11B C 0.9252(13) 0.0898(7) 0.0236(10) 0.207(6) Uani 0.505(5) 1 d D U P A 2
C12B C 0.8521(15) 0.0885(11) -0.0110(9) 0.201(6) Uani 0.505(5) 1 d D U P A 2
C13B C 0.7812(17) 0.0675(17) 0.0201(12) 0.237(7) Uani 0.505(5) 1 d D U P A 2
H12E H 0.7303 0.0665 -0.0065 0.284 Uiso 0.505(5) 1 calc R U P A 2
C14B C 0.7886(19) 0.0472(15) 0.0949(12) 0.237(7) Uani 0.505(5) 1 d D U P A 2
H13B H 0.7403 0.0342 0.1201 0.285 Uiso 0.505(5) 1 calc R U P A 2
C15B C 0.865(2) 0.0459(14) 0.1316(11) 0.222(7) Uani 0.505(5) 1 d D U P A 2
H14E H 0.8701 0.0308 0.1815 0.266 Uiso 0.505(5) 1 calc R U P A 2
C16B C 0.9369(18) 0.0675(14) 0.0939(11) 0.237(8) Uani 0.505(5) 1 d D U P A 2
H15E H 0.9907 0.0662 0.1177 0.284 Uiso 0.505(5) 1 calc R U P A 2
F21A F 0.4804(8) 0.9157(7) 0.0087(5) 0.145(4) Uani 0.495(5) 1 d D U P A 1
F22A F 0.5525(7) 0.7605(6) 0.0441(6) 0.120(3) Uani 0.495(5) 1 d D U P A 1
C21A C 0.5239(6) 0.8894(7) 0.0736(6) 0.100(4) Uani 0.495(5) 1 d D U P A 1
C22A C 0.5621(8) 0.8125(7) 0.0916(7) 0.090(3) Uani 0.495(5) 1 d D U P A 1
C23A C 0.6007(7) 0.7809(8) 0.1563(7) 0.094(3) Uani 0.495(5) 1 d D U P A 1
H23A H 0.6213 0.7249 0.1697 0.113 Uiso 0.495(5) 1 calc R U P A 1
C24A C 0.6078(7) 0.8366(7) 0.2013(7) 0.090(3) Uani 0.495(5) 1 d D U P A 1
H24A H 0.6353 0.8178 0.2468 0.108 Uiso 0.495(5) 1 calc R U P A 1
C25A C 0.5771(8) 0.9163(7) 0.1827(7) 0.096(3) Uani 0.495(5) 1 d D U P A 1
H25A H 0.5893 0.9529 0.2119 0.115 Uiso 0.495(5) 1 calc R U P A 1
C26A C 0.5262(8) 0.9445(8) 0.1188(7) 0.088(3) Uani 0.495(5) 1 d D U P A 1
H26D H 0.4950 0.9994 0.1080 0.106 Uiso 0.495(5) 1 calc R U P A 1
F21B F 0.4577(9) 0.8804(9) -0.0282(6) 0.194(6) Uani 0.505(5) 1 d D U P A 2
F22B F 0.5887(10) 0.7482(9) 0.0052(8) 0.189(6) Uani 0.505(5) 1 d D U P A 2
C21B C 0.5098(9) 0.8733(8) 0.0330(7) 0.115(4) Uani 0.505(5) 1 d D U P A 2
C22B C 0.5802(11) 0.8112(10) 0.0478(9) 0.138(5) Uani 0.505(5) 1 d D U P A 2
C23B C 0.6251(11) 0.7976(10) 0.1107(9) 0.139(5) Uani 0.505(5) 1 d D U P A 2
H24B H 0.6686 0.7479 0.1231 0.167 Uiso 0.505(5) 1 calc R U P A 2
C24B C 0.6082(10) 0.8556(10) 0.1569(9) 0.124(4) Uani 0.505(5) 1 d D U P A 2
H25B H 0.6345 0.8438 0.2032 0.149 Uiso 0.505(5) 1 calc R U P A 2
C25B C 0.5547(13) 0.9280(11) 0.1363(11) 0.161(6) Uani 0.505(5) 1 d D U P A 2
H26E H 0.5565 0.9738 0.1582 0.193 Uiso 0.505(5) 1 calc R U P A 2
C26B C 0.4929(11) 0.9326(10) 0.0773(8) 0.125(5) Uani 0.505(5) 1 d D U P A 2
H21A H 0.4411 0.9767 0.0697 0.150 Uiso 0.505(5) 1 calc R U P A 2
F31A F 0.0912(12) 0.0859(10) 0.0284(10) 0.315(13) Uani 0.495(5) 1 d D U P A 1
F32A F 0.2272(7) 0.1405(8) -0.0081(7) 0.163(4) Uani 0.495(5) 1 d D U P A 1
C31A C 0.1003(8) 0.1450(8) 0.0668(7) 0.133(5) Uani 0.495(5) 1 d D U P A 1
C32A C 0.1700(9) 0.1719(9) 0.0493(8) 0.117(4) Uani 0.495(5) 1 d D U P A 1
C33A C 0.1881(11) 0.2243(9) 0.0922(8) 0.099(4) Uani 0.495(5) 1 d D U P A 1
H36A H 0.2454 0.2335 0.0903 0.119 Uiso 0.495(5) 1 calc R U P A 1
C34A C 0.1251(9) 0.2643(10) 0.1384(7) 0.100(4) Uani 0.495(5) 1 d D U P A 1
H31C H 0.1318 0.3099 0.1583 0.120 Uiso 0.495(5) 1 calc R U P A 1
C35A C 0.0537(10) 0.2351(9) 0.1536(7) 0.105(4) Uani 0.495(5) 1 d D U P A 1
H32A H 0.0135 0.2548 0.1898 0.127 Uiso 0.495(5) 1 calc R U P A 1
C36A C 0.0405(10) 0.1747(9) 0.1144(8) 0.123(5) Uani 0.495(5) 1 d D U P A 1
H33A H -0.0107 0.1556 0.1222 0.148 Uiso 0.495(5) 1 calc R U P A 1
C31B C 0.0669(10) 0.3032(8) 0.1660(9) 0.108(4) Uani 0.505(5) 1 d D U P A 2
H31D H 0.0340 0.3064 0.2107 0.163 Uiso 0.505(5) 1 calc R U P A 2
H31E H 0.1085 0.3362 0.1652 0.163 Uiso 0.505(5) 1 calc R U P A 2
H31F H 0.0246 0.3226 0.1259 0.163 Uiso 0.505(5) 1 calc R U P A 2
C32B C 0.1173(9) 0.2194(8) 0.1604(7) 0.087(3) Uani 0.505(5) 1 d D U P A 2
H32B H 0.1571 0.2009 0.2028 0.104 Uiso 0.505(5) 1 calc R U P A 2
H32C H 0.0737 0.1873 0.1637 0.104 Uiso 0.505(5) 1 calc R U P A 2
C33B C 0.1683(13) 0.2006(10) 0.1020(10) 0.117(5) Uani 0.505(5) 1 d D U P A 2
H33B H 0.2088 0.2355 0.0975 0.141 Uiso 0.505(5) 1 calc R U P A 2
H33C H 0.1273 0.2171 0.0602 0.141 Uiso 0.505(5) 1 calc R U P A 2
C34B C 0.2213(11) 0.1226(8) 0.0949(7) 0.108(4) Uani 0.505(5) 1 d D U P A 2
H34A H 0.1802 0.0891 0.0903 0.130 Uiso 0.505(5) 1 calc R U P A 2
H34B H 0.2552 0.1021 0.1400 0.130 Uiso 0.505(5) 1 calc R U P A 2
C35B C 0.2858(10) 0.1082(10) 0.0366(7) 0.109(4) Uani 0.505(5) 1 d D U P A 2
H35A H 0.3169 0.0509 0.0394 0.163 Uiso 0.505(5) 1 calc R U P A 2
H35B H 0.2539 0.1254 -0.0092 0.163 Uiso 0.505(5) 1 calc R U P A 2
H35C H 0.3294 0.1385 0.0408 0.163 Uiso 0.505(5) 1 calc R U P A 2

loop_
_atom_site_aniso_label
_atom_site_aniso_U_11
_atom_site_aniso_U_22
_atom_site_aniso_U_33
_atom_site_aniso_U_23
_atom_site_aniso_U_13
_atom_site_aniso_U_12
P1 0.0262(4) 0.0401(4) 0.0274(4) 0.0003(3) -0.0007(3) -0.0081(3)
N1 0.0264(13) 0.0556(17) 0.0364(14) -0.0163(12) 0.0023(10) -0.0095(12)
N2 0.0274(12) 0.0342(13) 0.0357(13) -0.0085(11) -0.0032(10) -0.0037(10)
N3 0.0228(11) 0.0286(12) 0.0283(12) 0.0000(9) -0.0010(9) -0.0072(9)
N4 0.0250(12) 0.0311(12) 0.0310(12) 0.0013(10) -0.0010(9) -0.0096(10)
C1 0.0220(13) 0.0449(17) 0.0322(15) -0.0075(13) 0.0003(11) -0.0087(12)
C2 0.0296(16) 0.054(2) 0.055(2) -0.0254(18) -0.0024(14) -0.0028(15)
C3 0.0336(17) 0.0378(18) 0.054(2) -0.0156(15) -0.0071(14) -0.0034(14)
C4 0.0283(15) 0.065(2) 0.0321(16) -0.0189(15) 0.0048(12) -0.0128(15)
C5 0.0318(16) 0.071(2) 0.0345(17) -0.0206(16) 0.0053(13) -0.0164(16)
C6 0.0379(18) 0.085(3) 0.0343(18) -0.0148(18) 0.0025(14) -0.0191(18)
C7 0.051(2) 0.082(3) 0.0389(19) -0.0135(19) 0.0094(16) -0.023(2)
C8 0.049(2) 0.089(3) 0.042(2) -0.022(2) 0.0146(16) -0.036(2)
C9 0.0346(18) 0.092(3) 0.0387(18) -0.0273(19) 0.0084(14) -0.0259(19)
C10 0.0338(17) 0.087(3) 0.0376(18) -0.0196(18) 0.0052(14) -0.0251(18)
C11 0.060(3) 0.101(4) 0.071(3) -0.034(3) 0.013(2) -0.046(3)
C12 0.036(2) 0.121(4) 0.059(3) -0.016(3) 0.0002(17) -0.027(2)
C13 0.038(2) 0.135(4) 0.041(2) -0.029(2) 0.0087(16) -0.043(2)
C14 0.043(2) 0.097(4) 0.063(3) -0.008(2) -0.0056(19) -0.024(2)
C15 0.047(2) 0.151(6) 0.110(4) -0.083(4) 0.007(3) -0.038(3)
C16 0.0199(12) 0.0309(14) 0.0291(14) -0.0003(11) 0.0008(10) -0.0077(11)
C17 0.0259(14) 0.0359(15) 0.0262(14) 0.0000(12) -0.0015(11) -0.0096(12)
C18 0.0316(15) 0.0344(16) 0.0295(15) -0.0003(12) -0.0031(11) -0.0120(12)
C19 0.0356(16) 0.0288(15) 0.0367(16) 0.0037(12) -0.0046(12) -0.0113(12)
C20 0.0344(17) 0.0313(16) 0.061(2) 0.0039(15) -0.0033(15) -0.0086(13)
C21 0.044(2) 0.0357(19) 0.089(3) 0.0078(19) -0.0066(19) -0.0061(16)
C22 0.064(3) 0.0353(19) 0.087(3) 0.020(2) -0.013(2) -0.0137(18)
C23 0.065(2) 0.045(2) 0.058(2) 0.0127(17) -0.0029(19) -0.0295(19)
C24 0.0451(18) 0.0390(17) 0.0399(17) 0.0011(14) -0.0026(14) -0.0203(15)
C25 0.0355(17) 0.0300(16) 0.070(2) -0.0038(16) 0.0091(16) -0.0081(13)
C26 0.0338(18) 0.054(2) 0.088(3) -0.012(2) 0.0097(18) -0.0143(16)
C27 0.058(2) 0.046(2) 0.073(3) -0.0001(19) 0.013(2) -0.0165(18)
C28 0.051(2) 0.050(2) 0.049(2) -0.0099(16) 0.0138(16) -0.0304(17)
C29 0.0390(19) 0.051(2) 0.069(3) -0.0161(18) 0.0086(17) -0.0157(16)
C30 0.086(3) 0.100(4) 0.060(3) -0.008(3) 0.023(2) -0.060(3)
C31 0.0366(16) 0.0282(15) 0.0355(16) -0.0024(12) -0.0047(12) -0.0073(12)
C32 0.0290(15) 0.0451(18) 0.0345(16) -0.0055(13) -0.0041(12) -0.0055(13)
C33 0.046(2) 0.069(3) 0.064(3) 0.018(2) -0.0217(19) -0.0099(19)
C34 0.050(3) 0.083(3) 0.099(4) 0.018(3) -0.036(3) -0.003(2)
C35 0.033(2) 0.083(3) 0.086(3) -0.015(3) -0.016(2) -0.010(2)
C36 0.0337(18) 0.062(2) 0.063(2) -0.0148(19) -0.0014(16) -0.0138(17)
C37 0.0311(16) 0.0504(19) 0.0428(18) -0.0099(15) -0.0001(13) -0.0119(14)
B1 0.0205(14) 0.0397(18) 0.0230(15) -0.0047(13) 0.0004(11) -0.0093(13)
C38 0.0248(14) 0.0374(16) 0.0286(14) -0.0015(12) -0.0047(11) -0.0102(12)
F39 0.0249(10) 0.179(3) 0.0520(14) -0.0617(17) 0.0056(9) -0.0141(14)
C39 0.0255(15) 0.064(2) 0.0327(16) -0.0152(15) -0.0018(12) -0.0101(14)
F40 0.0191(10) 0.162(3) 0.0664(15) -0.0396(17) 0.0063(9) -0.0173(13)
C40 0.0212(15) 0.061(2) 0.0477(19) -0.0114(16) 0.0006(13) -0.0079(14)
F41 0.0273(9) 0.0561(12) 0.0572(12) -0.0006(9) -0.0195(8) -0.0141(8)
C41 0.0269(15) 0.0375(16) 0.0441(18) 0.0030(13) -0.0143(13) -0.0116(12)
F42 0.0496(12) 0.0960(17) 0.0306(10) -0.0046(10) -0.0120(8) -0.0381(12)
C42 0.0374(17) 0.0501(19) 0.0281(15) 0.0031(13) -0.0089(12) -0.0228(14)
F43 0.0380(11) 0.155(3) 0.0270(10) -0.0192(12) 0.0041(8) -0.0486(14)
C43 0.0290(15) 0.057(2) 0.0285(15) -0.0004(13) -0.0012(12) -0.0225(14)
C44 0.0226(13) 0.0463(17) 0.0217(13) -0.0055(12) -0.0010(10) -0.0083(12)
F45 0.0304(11) 0.0756(17) 0.182(3) -0.070(2) 0.0198(15) -0.0272(11)
C45 0.0262(15) 0.052(2) 0.0435(18) -0.0190(15) 0.0000(13) -0.0124(14)
F46 0.0248(10) 0.0932(19) 0.113(2) -0.0384(16) 0.0164(11) -0.0261(11)
C46 0.0194(14) 0.068(2) 0.0393(17) -0.0117(16) -0.0002(12) -0.0146(14)
F47 0.0334(11) 0.0764(16) 0.0780(16) -0.0264(13) 0.0226(10) -0.0024(10)
C47 0.0254(15) 0.060(2) 0.0451(19) -0.0144(16) 0.0096(13) -0.0029(15)
F48 0.0696(19) 0.0651(19) 0.306(6) -0.093(3) 0.089(3) -0.0284(16)
C48 0.041(2) 0.053(2) 0.101(3) -0.029(2) 0.028(2) -0.0134(18)
F49 0.0482(14) 0.0500(14) 0.205(4) -0.0398(18) 0.0606(18) -0.0256(11)
C49 0.0316(17) 0.049(2) 0.070(2) -0.0154(18) 0.0199(16) -0.0145(15)
C50 0.0194(13) 0.0418(16) 0.0238(13) -0.0033(12) -0.0008(10) -0.0059(11)
F51 0.111(2) 0.0878(18) 0.0501(13) 0.0220(12) -0.0323(13) -0.0730(17)
C51 0.0393(17) 0.058(2) 0.0304(16) -0.0001(14) -0.0061(13) -0.0204(16)
F52 0.132(3) 0.141(3) 0.0588(16) 0.0519(18) -0.0325(17) -0.096(2)
C52 0.053(2) 0.071(3) 0.0377(19) 0.0146(17) -0.0020(16) -0.0269(19)
F53 0.0655(15) 0.106(2) 0.0252(10) 0.0125(11) -0.0091(9) -0.0212(14)
C53 0.0363(17) 0.073(2) 0.0209(15) 0.0035(15) -0.0037(12) -0.0079(16)
F54 0.107(2) 0.096(2) 0.0474(13) 0.0038(13) -0.0434(14) -0.0485(17)
C54 0.0435(19) 0.064(2) 0.0299(16) -0.0077(15) -0.0113(14) -0.0144(17)
F55 0.116(2) 0.108(2) 0.0567(14) 0.0331(14) -0.0522(15) -0.0871(19)
C55 0.0405(17) 0.054(2) 0.0302(16) 0.0031(14) -0.0113(13) -0.0201(15)
C56 0.0218(13) 0.0412(16) 0.0243(13) -0.0047(12) -0.0030(10) -0.0098(12)
F57 0.134(2) 0.0485(13) 0.0293(11) -0.0055(9) 0.0306(13) -0.0141(14)
C57 0.0447(18) 0.0413(17) 0.0249(14) -0.0072(13) 0.0027(12) -0.0112(14)
F58 0.129(2) 0.0530(14) 0.0414(12) 0.0089(10) 0.0256(14) -0.0226(15)
C58 0.0451(18) 0.0476(19) 0.0281(15) 0.0040(13) -0.0012(13) -0.0155(15)
F59 0.0652(14) 0.0382(11) 0.0615(14) 0.0041(10) -0.0056(11) -0.0046(10)
C59 0.0392(17) 0.0377(17) 0.0445(18) 0.0015(14) -0.0078(14) -0.0074(14)
F60 0.194(4) 0.0474(15) 0.0652(17) -0.0084(13) 0.055(2) 0.0178(18)
C60 0.066(2) 0.044(2) 0.0399(19) -0.0094(15) 0.0106(17) -0.0001(18)
F61 0.126(2) 0.0488(13) 0.0483(13) 0.0009(10) 0.0499(15) 0.0063(14)
C61 0.050(2) 0.0441(19) 0.0282(16) -0.0013(13) 0.0078(14) -0.0071(15)
B2 0.0252(15) 0.0289(16) 0.0294(16) -0.0019(13) -0.0015(12) -0.0086(13)
C62 0.0261(14) 0.0308(15) 0.0399(16) 0.0009(12) 0.0020(12) -0.0078(12)
F63 0.0534(12) 0.0441(11) 0.0473(11) -0.0138(9) 0.0088(9) -0.0271(9)
C63 0.0350(16) 0.0319(16) 0.0478(19) -0.0045(14) 0.0113(14) -0.0099(13)
F64 0.0704(15) 0.0363(11) 0.1014(19) -0.0117(12) 0.0283(14) -0.0282(11)
C64 0.0421(19) 0.0278(16) 0.080(3) -0.0020(17) 0.0173(18) -0.0122(14)
F65 0.085(2) 0.0632(17) 0.135(3) 0.0623(18) -0.0112(18) -0.0272(15)
C65 0.045(2) 0.041(2) 0.090(3) 0.030(2) 0.002(2) -0.0117(17)
F66 0.100(2) 0.123(3) 0.086(2) 0.0718(19) -0.0482(17) -0.059(2)
C66 0.049(2) 0.071(3) 0.064(3) 0.036(2) -0.0180(19) -0.019(2)
F67 0.0624(14) 0.0744(15) 0.0439(11) 0.0189(10) -0.0208(10) -0.0383(12)
C67 0.0381(18) 0.0446(19) 0.051(2) 0.0136(15) -0.0086(15) -0.0165(15)
C68 0.0273(14) 0.0253(13) 0.0332(15) 0.0026(11) -0.0034(11) -0.0111(11)
F69 0.0456(11) 0.0648(13) 0.0363(10) -0.0030(9) -0.0084(8) -0.0294(10)
C69 0.0322(16) 0.0369(16) 0.0379(16) 0.0050(13) -0.0044(12) -0.0177(13)
F70 0.0394(12) 0.0941(18) 0.0741(16) 0.0247(13) -0.0259(11) -0.0347(12)
C70 0.0265(16) 0.0497(19) 0.057(2) 0.0173(16) -0.0121(14) -0.0191(14)
F71 0.0240(10) 0.0714(16) 0.108(2) 0.0246(14) 0.0116(11) -0.0089(10)
C71 0.0234(15) 0.0400(18) 0.073(3) 0.0143(17) 0.0068(15) -0.0096(13)
F72 0.0564(13) 0.0502(12) 0.0637(14) -0.0067(10) 0.0312(11) -0.0117(10)
C72 0.0367(17) 0.0322(16) 0.0508(19) 0.0023(14) 0.0114(14) -0.0101(13)
F73 0.0453(10) 0.0480(11) 0.0351(10) -0.0085(8) 0.0039(8) -0.0184(9)
C73 0.0332(15) 0.0305(15) 0.0377(16) -0.0005(12) -0.0002(12) -0.0144(12)
C74 0.0343(16) 0.0420(17) 0.0340(16) -0.0084(13) 0.0059(12) -0.0226(13)
F75 0.0503(12) 0.0380(11) 0.0822(16) -0.0192(11) 0.0249(11) -0.0137(9)
C75 0.0423(18) 0.051(2) 0.055(2) -0.0211(17) 0.0174(16) -0.0287(16)
F76 0.0735(17) 0.107(2) 0.110(2) -0.0745(19) 0.0525(16) -0.0504(16)
C76 0.054(2) 0.085(3) 0.068(3) -0.049(3) 0.031(2) -0.045(2)
F77 0.099(2) 0.202(4) 0.0463(14) -0.0534(19) 0.0359(14) -0.093(2)
C77 0.067(3) 0.124(4) 0.042(2) -0.040(3) 0.026(2) -0.064(3)
F78 0.0914(19) 0.137(3) 0.0364(12) 0.0213(14) -0.0079(12) -0.0734(19)
C78 0.060(2) 0.104(3) 0.0300(18) 0.002(2) -0.0008(16) -0.057(3)
F79 0.0491(11) 0.0483(11) 0.0425(11) 0.0123(9) -0.0092(8) -0.0249(9)
C79 0.0404(17) 0.053(2) 0.0353(17) -0.0045(14) 0.0000(13) -0.0290(16)
C80 0.0250(14) 0.0322(15) 0.0258(13) 0.0011(11) -0.0022(10) -0.0094(11)
F81 0.0305(9) 0.0354(10) 0.0686(13) -0.0026(9) -0.0022(9) -0.0056(8)
C81 0.0265(14) 0.0346(16) 0.0387(16) 0.0012(13) -0.0030(12) -0.0085(12)
F82 0.0239(9) 0.0589(13) 0.0907(17) 0.0019(12) -0.0126(10) -0.0104(9)
C82 0.0222(14) 0.0467(18) 0.0448(18) 0.0037(14) -0.0069(12) -0.0099(13)
F83 0.0415(11) 0.0584(13) 0.0631(13) 0.0004(10) -0.0131(9) -0.0321(10)
C83 0.0339(16) 0.0463(18) 0.0367(16) 0.0019(13) -0.0079(12) -0.0241(14)
F84 0.0462(11) 0.0331(9) 0.0455(10) -0.0019(8) -0.0075(8) -0.0189(8)
C84 0.0357(16) 0.0317(15) 0.0287(14) 0.0015(11) -0.0049(12) -0.0143(12)
F85 0.0283(9) 0.0311(9) 0.0471(10) -0.0028(7) -0.0065(7) -0.0088(7)
C85 0.0239(13) 0.0326(15) 0.0271(14) 0.0005(11) -0.0034(10) -0.0083(11)
F11S 0.0438(12) 0.0570(13) 0.0738(15) 0.0050(11) -0.0057(10) -0.0090(10)
F12S 0.0610(14) 0.0716(15) 0.0607(14) -0.0142(12) 0.0174(11) -0.0285(12)
C11S 0.0333(17) 0.0474(19) 0.055(2) 0.0017(16) -0.0039(15) -0.0162(15)
C12S 0.0394(18) 0.057(2) 0.049(2) -0.0085(17) 0.0044(15) -0.0256(16)
C13S 0.052(2) 0.061(2) 0.050(2) 0.0033(18) -0.0043(17) -0.0266(19)
C14S 0.048(2) 0.051(2) 0.070(3) 0.0021(19) -0.0038(19) -0.0129(18)
C15S 0.052(2) 0.062(3) 0.065(3) -0.012(2) 0.0086(19) -0.0127(19)
C16S 0.055(2) 0.067(3) 0.045(2) -0.0012(18) 0.0024(17) -0.022(2)
F11A 0.42(2) 0.30(2) 0.219(13) -0.030(13) 0.094(14) -0.081(17)
F12A 0.40(2) 0.46(3) 0.166(11) -0.044(13) 0.067(12) -0.15(2)
C11A 0.386(16) 0.155(12) 0.187(11) -0.056(10) 0.076(11) -0.052(11)
C12A 0.394(16) 0.219(15) 0.177(11) -0.057(12) 0.064(11) -0.074(12)
C13A 0.411(19) 0.243(17) 0.176(12) -0.062(13) 0.079(12) -0.082(14)
C14A 0.41(2) 0.208(18) 0.184(13) -0.054(13) 0.068(13) -0.074(16)
C15A 0.41(2) 0.152(15) 0.196(13) -0.060(12) 0.071(13) -0.051(15)
C16A 0.397(18) 0.150(14) 0.196(11) -0.063(11) 0.069(12) -0.056(13)
F11B 0.326(16) 0.190(13) 0.204(13) -0.010(10) 0.059(11) -0.040(12)
F12B 0.283(15) 0.167(11) 0.169(9) -0.032(8) 0.055(9) -0.068(10)
C11B 0.343(15) 0.106(11) 0.163(10) -0.059(9) 0.076(9) -0.034(10)
C12B 0.343(15) 0.080(9) 0.168(10) -0.061(8) 0.082(9) -0.026(10)
C13B 0.376(16) 0.185(14) 0.161(10) -0.060(10) 0.086(10) -0.087(11)
C14B 0.397(18) 0.165(12) 0.163(10) -0.064(10) 0.090(10) -0.087(12)
C15B 0.399(18) 0.110(11) 0.167(12) -0.077(9) 0.086(11) -0.068(12)
C16B 0.388(18) 0.153(14) 0.172(11) -0.050(10) 0.071(10) -0.071(12)
F21A 0.176(9) 0.140(8) 0.106(6) 0.025(5) -0.045(6) -0.031(7)
F22A 0.117(7) 0.117(6) 0.130(7) -0.026(5) 0.008(5) -0.035(5)
C21A 0.104(8) 0.098(6) 0.083(6) 0.000(5) -0.009(6) -0.008(5)
C22A 0.071(6) 0.089(5) 0.101(6) 0.000(4) 0.001(5) -0.009(4)
C23A 0.060(6) 0.105(7) 0.102(6) 0.001(5) 0.001(5) -0.003(5)
C24A 0.047(5) 0.106(6) 0.102(7) 0.005(5) 0.006(5) -0.004(4)
C25A 0.084(7) 0.097(6) 0.090(7) 0.004(5) -0.013(6) -0.001(5)
C26A 0.064(6) 0.100(6) 0.083(6) -0.005(5) -0.005(5) 0.003(5)
F21B 0.223(11) 0.242(14) 0.114(7) -0.031(8) -0.020(7) -0.057(10)
F22B 0.194(13) 0.192(10) 0.169(11) -0.066(9) 0.001(9) -0.014(9)
C21B 0.116(8) 0.141(9) 0.085(7) -0.014(6) 0.026(6) -0.031(6)
C22B 0.129(10) 0.155(9) 0.116(8) -0.034(7) -0.001(7) -0.007(8)
C23B 0.114(9) 0.166(9) 0.121(8) -0.044(7) -0.006(7) 0.001(8)
C24B 0.084(7) 0.152(9) 0.118(8) -0.035(7) 0.007(7) 0.003(7)
C25B 0.157(11) 0.160(9) 0.129(10) -0.057(8) -0.019(9) 0.032(8)
C26B 0.128(9) 0.144(9) 0.096(7) -0.013(7) 0.016(7) -0.023(7)
F31A 0.266(17) 0.36(2) 0.44(2) -0.28(2) 0.180(18) -0.207(17)
F32A 0.105(6) 0.201(11) 0.189(9) -0.029(8) 0.021(6) -0.049(7)
C31A 0.112(8) 0.147(10) 0.159(10) -0.053(8) 0.040(7) -0.055(7)
C32A 0.102(7) 0.138(9) 0.112(8) -0.017(7) 0.006(6) -0.037(6)
C33A 0.101(7) 0.110(8) 0.079(7) 0.014(6) -0.011(5) -0.025(6)
C34A 0.102(7) 0.112(9) 0.082(7) -0.003(6) -0.009(6) -0.026(7)
C35A 0.096(7) 0.119(9) 0.095(8) -0.010(6) -0.002(6) -0.020(6)
C36A 0.113(8) 0.127(9) 0.141(10) -0.028(8) 0.028(7) -0.047(7)
C31B 0.092(8) 0.100(7) 0.123(10) 0.000(7) -0.028(7) -0.012(6)
C32B 0.072(6) 0.097(7) 0.085(6) 0.004(5) -0.026(5) -0.018(5)
C33B 0.136(10) 0.105(8) 0.088(7) 0.011(7) -0.003(7) -0.005(7)
C34B 0.128(9) 0.097(7) 0.088(7) 0.006(6) 0.003(6) -0.020(6)
C35B 0.106(8) 0.127(11) 0.085(7) -0.022(7) -0.024(6) -0.013(7)

loop_
_atom_type_symbol
_atom_type_description
_atom_type_scat_dispersion_real
_atom_type_scat_dispersion_imag
_atom_type_scat_source
C C 0.0181 0.0091 'International Tables Vol C Tables 4.2.6.8 and 6.1.1.4'
H H 0.0000 0.0000 'International Tables Vol C Tables 4.2.6.8 and 6.1.1.4'
B B 0.0090 0.0039 'International Tables Vol C Tables 4.2.6.8 and 6.1.1.4'
N N 0.0311 0.0180 'International Tables Vol C Tables 4.2.6.8 and 6.1.1.4'
F F 0.0727 0.0534 'International Tables Vol C Tables 4.2.6.8 and 6.1.1.4'
P P 0.2955 0.4335 'International Tables Vol C Tables 4.2.6.8 and 6.1.1.4'

loop_
_geom_angle_atom_site_label_1
_geom_angle_atom_site_label_2
_geom_angle_atom_site_label_3
_geom_angle
C32 P1 C1 100.90(14)
C32 P1 C16 105.64(13)
C1 P1 C16 92.02(13)
C1 N1 C2 109.4(3)
C1 N1 C4 124.0(3)
C2 N1 C4 126.3(3)
C1 N2 C3 109.2(3)
C1 N2 C31 126.3(3)
C3 N2 C31 124.5(3)
C16 N3 C17 110.0(2)
C16 N3 C31 125.5(2)
C17 N3 C31 123.8(2)
C16 N4 C18 109.4(2)
C16 N4 C19 125.7(2)
C18 N4 C19 124.1(3)
N1 C1 N2 106.6(3)
N1 C1 P1 124.5(2)
N2 C1 P1 128.8(2)
C3 C2 N1 107.5(3)
C2 C3 N2 107.2(3)
C5 C4 C9 124.3(3)
C5 C4 N1 118.7(3)
C9 C4 N1 117.0(3)
C4 C5 C6 116.2(3)
C4 C5 C10 122.8(3)
C6 C5 C10 121.0(3)
C7 C6 C5 121.0(3)
C8 C7 C6 120.8(4)
C7 C8 C9 121.3(4)
C8 C9 C4 116.4(3)
C8 C9 C13 119.7(3)
C4 C9 C13 123.8(4)
C5 C10 C12 112.4(4)
C5 C10 C11 110.7(3)
C12 C10 C11 110.0(4)
C15 C13 C14 111.3(4)
C15 C13 C9 111.1(4)
C14 C13 C9 111.0(3)
N4 C16 N3 106.5(2)
N4 C16 P1 124.2(2)
N3 C16 P1 127.9(2)
C18 C17 N3 106.2(3)
C17 C18 N4 107.8(3)
C20 C19 C24 124.8(3)
C20 C19 N4 116.3(3)
C24 C19 N4 118.8(3)
C21 C20 C19 116.1(3)
C21 C20 C25 119.9(3)
C19 C20 C25 124.0(3)
C22 C21 C20 121.0(4)
C21 C22 C23 121.2(4)
C22 C23 C24 121.0(3)
C23 C24 C19 115.9(3)
C23 C24 C28 121.4(3)
C19 C24 C28 122.7(3)
C27 C25 C20 110.4(3)
C27 C25 C26 110.7(3)
C20 C25 C26 111.9(3)
C24 C28 C30 112.4(4)
C24 C28 C29 110.6(3)
C30 C28 C29 110.3(3)
N3 C31 N2 109.9(2)
C33 C32 C37 119.9(3)
C33 C32 P1 115.6(3)
C37 C32 P1 124.5(3)
C32 C33 C34 119.1(4)
C35 C34 C33 120.5(4)
C36 C35 C34 120.2(4)
C35 C36 C37 120.0(4)
C36 C37 C32 120.3(4)
C50 B1 C56 112.7(2)
C50 B1 C38 114.9(2)
C56 B1 C38 100.1(2)
C50 B1 C44 102.1(2)
C56 B1 C44 114.9(2)
C38 B1 C44 112.7(2)
C39 C38 C43 113.1(3)
C39 C38 B1 123.0(3)
C43 C38 B1 123.1(3)
F39 C39 C40 115.7(3)
F39 C39 C38 120.0(3)
C40 C39 C38 124.4(3)
F40 C40 C41 119.2(3)
F40 C40 C39 121.2(3)
C41 C40 C39 119.5(3)
F41 C41 C42 121.0(3)
F41 C41 C40 119.9(3)
C42 C41 C40 119.2(3)
F42 C42 C41 120.2(3)
F42 C42 C43 120.5(3)
C41 C42 C43 119.2(3)
F43 C43 C42 114.8(3)
F43 C43 C38 120.6(3)
C42 C43 C38 124.6(3)
C49 C44 C45 113.0(3)
C49 C44 B1 122.3(3)
C45 C44 B1 124.2(3)
F45 C45 C44 120.6(3)
F45 C45 C46 115.4(3)
C44 C45 C46 123.9(3)
F46 C46 C47 119.3(3)
F46 C46 C45 120.6(3)
C47 C46 C45 120.2(3)
C46 C47 F47 120.4(3)
C46 C47 C48 118.8(3)
F47 C47 C48 120.8(4)
F48 C48 C47 119.6(3)
F48 C48 C49 121.3(4)
C47 C48 C49 119.1(4)
F49 C49 C44 119.7(3)
F49 C49 C48 115.2(3)
C44 C49 C48 125.0(3)
C51 C50 C55 112.8(3)
C51 C50 B1 125.1(3)
C55 C50 B1 121.8(3)
F51 C51 C50 120.4(3)
F51 C51 C52 115.2(3)
C50 C51 C52 124.4(3)
F52 C52 C53 120.2(3)
F52 C52 C51 120.3(4)
C53 C52 C51 119.5(3)
F53 C53 C54 120.1(3)
F53 C53 C52 120.7(4)
C54 C53 C52 119.2(3)
F54 C54 C53 119.9(3)
F54 C54 C55 120.8(3)
C53 C54 C55 119.3(3)
F55 C55 C50 119.7(3)
F55 C55 C54 115.5(3)
C50 C55 C54 124.8(3)
C61 C56 C57 112.6(3)
C61 C56 B1 123.3(3)
C57 C56 B1 123.7(3)
F57 C57 C58 115.8(3)
F57 C57 C56 119.9(3)
C58 C57 C56 124.3(3)
F58 C58 C59 119.0(3)
F58 C58 C57 120.2(3)
C59 C58 C57 120.7(3)
F59 C59 C58 121.3(3)
F59 C59 C60 120.7(3)
C58 C59 C60 118.0(3)
F60 C60 C59 119.4(3)
F60 C60 C61 121.0(3)
C59 C60 C61 119.6(3)
F61 C61 C56 120.4(3)
F61 C61 C60 114.8(3)
C56 C61 C60 124.8(3)
C74 B2 C62 112.8(2)
C74 B2 C80 102.2(2)
C62 B2 C80 113.8(2)
C74 B2 C68 112.6(2)
C62 B2 C68 101.3(2)
C80 B2 C68 114.6(2)
C67 C62 C63 113.2(3)
C67 C62 B2 127.3(3)
C63 C62 B2 119.4(3)
F63 C63 C64 116.0(3)
F63 C63 C62 119.5(3)
C64 C63 C62 124.5(3)
C65 C64 F64 119.8(3)
C65 C64 C63 119.8(4)
F64 C64 C63 120.4(4)
F65 C65 C64 120.9(4)
F65 C65 C66 120.0(4)
C64 C65 C66 119.1(3)
F66 C66 C65 120.0(4)
F66 C66 C67 120.3(4)
C65 C66 C67 119.7(4)
F67 C67 C62 121.0(3)
F67 C67 C66 115.2(3)
C62 C67 C66 123.7(4)
C73 C68 C69 113.3(3)
C73 C68 B2 119.8(3)
C69 C68 B2 126.5(3)
F69 C69 C70 114.1(3)
F69 C69 C68 121.6(3)
C70 C69 C68 124.3(3)
F70 C70 C71 120.1(3)
F70 C70 C69 120.5(4)
C71 C70 C69 119.4(3)
F71 C71 C70 120.4(4)
F71 C71 C72 120.2(4)
C70 C71 C72 119.3(3)
F72 C72 C71 119.3(3)
F72 C72 C73 121.1(3)
C71 C72 C73 119.5(3)
F73 C73 C72 116.2(3)
F73 C73 C68 119.6(3)
C72 C73 C68 124.1(3)
C79 C74 C75 112.8(3)
C79 C74 B2 119.6(3)
C75 C74 B2 127.6(3)
F75 C75 C76 115.2(4)
F75 C75 C74 120.6(3)
C76 C75 C74 124.2(4)
F76 C76 C77 118.8(4)
F76 C76 C75 120.6(5)
C77 C76 C75 120.6(4)
F77 C77 C76 120.9(5)
F77 C77 C78 120.8(5)
C76 C77 C78 118.3(3)
F78 C78 C77 121.1(4)
F78 C78 C79 119.5(4)
C77 C78 C79 119.5(4)
F79 C79 C74 119.0(3)
F79 C79 C78 116.3(3)
C74 C79 C78 124.6(4)
C85 C80 C81 112.9(3)
C85 C80 B2 127.7(2)
C81 C80 B2 119.0(3)
F81 C81 C82 116.3(3)
F81 C81 C80 119.2(3)
C82 C81 C80 124.5(3)
F82 C82 C83 120.1(3)
F82 C82 C81 120.2(3)
C83 C82 C81 119.7(3)
F83 C83 C84 120.8(3)
F83 C83 C82 120.4(3)
C84 C83 C82 118.8(3)
F84 C84 C83 119.6(3)
F84 C84 C85 120.2(3)
C83 C84 C85 120.2(3)
F85 C85 C80 121.1(2)
F85 C85 C84 115.0(3)
C80 C85 C84 123.9(3)
F11S C11S C12S 118.8(3)
F11S C11S C16S 119.9(3)
C12S C11S C16S 121.3(4)
F12S C12S C11S 117.9(3)
F12S C12S C13S 121.1(3)
C11S C12S C13S 120.9(4)
C12S C13S C14S 118.6(4)
C13S C14S C15S 120.8(4)
C14S C15S C16S 120.0(4)
C11S C16S C15S 118.4(4)
C12A C11A F11A 112.6(18)
C12A C11A C16A 120.0(17)
F11A C11A C16A 127(2)
C11A C12A C13A 126.3(18)
C11A C12A F12A 111.9(17)
C13A C12A F12A 121.4(19)
C12A C13A C14A 114.9(18)
C15A C14A C13A 120.5(19)
C14A C15A C16A 120.9(19)
C11A C16A C15A 116.6(18)
C12B C11B C16B 122.0(17)
C12B C11B F11B 119.0(17)
C16B C11B F11B 119.0(18)
C11B C12B C13B 124.7(16)
C11B C12B F12B 117.7(17)
C13B C12B F12B 117.6(17)
C12B C13B C14B 115.3(17)
C15B C14B C13B 120.9(18)
C14B C15B C16B 119.6(18)
C11B C16B C15B 117.4(18)
C22A C21A C26A 120.8(11)
C22A C21A F21A 120.5(12)
C26A C21A F21A 118.7(11)
C21A C22A C23A 124.3(11)
C21A C22A F22A 116.9(11)
C23A C22A F22A 118.3(10)
C22A C23A C24A 115.3(11)
C25A C24A C23A 122.3(12)
C24A C25A C26A 119.0(12)
C21A C26A C25A 117.2(11)
C22B C21B C26B 117.7(13)
C22B C21B F21B 120.8(13)
C26B C21B F21B 121.3(13)
C21B C22B C23B 122.0(13)
C21B C22B F22B 115.1(13)
C23B C22B F22B 120.1(13)
C22B C23B C24B 120.4(14)
C25B C24B C23B 119.5(15)
C24B C25B C26B 115.6(15)
C21B C26B C25B 120.2(14)
C32A C31A C36A 124.1(13)
C32A C31A F31A 114.1(12)
C36A C31A F31A 121.7(13)
C31A C32A C33A 116.1(12)
C31A C32A F32A 120.0(11)
C33A C32A F32A 123.7(12)
C32A C33A C34A 122.3(13)
C35A C34A C33A 116.9(13)
C34A C35A C36A 118.9(12)
C31A C36A C35A 119.4(13)
C33B C32B C31B 119.7(15)
C32B C33B C34B 122.6(17)
C33B C34B C35B 120.1(14)

loop_
_geom_bond_atom_site_label_1
_geom_bond_atom_site_label_2
_geom_bond_distance
P1 C32 1.822(3)
P1 C1 1.825(3)
P1 C16 1.831(3)
N1 C1 1.338(4)
N1 C2 1.375(5)
N1 C4 1.454(5)
N2 C1 1.346(4)
N2 C3 1.378(4)
N2 C31 1.460(4)
N3 C16 1.346(4)
N3 C17 1.380(4)
N3 C31 1.456(4)
N4 C16 1.341(4)
N4 C18 1.376(4)
N4 C19 1.459(4)
C2 C3 1.330(6)
C4 C5 1.393(5)
C4 C9 1.396(5)
C5 C6 1.396(5)
C5 C10 1.512(5)
C6 C7 1.382(6)
C7 C8 1.368(6)
C8 C9 1.391(6)
C9 C13 1.527(5)
C10 C12 1.517(6)
C10 C11 1.528(6)
C13 C15 1.514(8)
C13 C14 1.525(6)
C17 C18 1.347(4)
C19 C20 1.397(5)
C19 C24 1.398(4)
C20 C21 1.393(5)
C20 C25 1.522(5)
C21 C22 1.372(6)
C22 C23 1.381(6)
C23 C24 1.393(5)
C24 C28 1.515(5)
C25 C27 1.521(6)
C25 C26 1.531(5)
C28 C30 1.524(5)
C28 C29 1.530(5)
C32 C33 1.384(5)
C32 C37 1.384(5)
C33 C34 1.393(6)
C34 C35 1.379(8)
C35 C36 1.365(6)
C36 C37 1.384(5)
B1 C50 1.652(4)
B1 C56 1.657(5)
B1 C38 1.659(4)
B1 C44 1.661(4)
C38 C39 1.384(4)
C38 C43 1.385(4)
F39 C39 1.345(4)
C39 C40 1.379(4)
F40 C40 1.341(4)
C40 C41 1.371(5)
F41 C41 1.349(3)
C41 C42 1.366(5)
F42 C42 1.340(4)
C42 C43 1.382(4)
F43 C43 1.347(4)
C44 C49 1.363(5)
C44 C45 1.382(4)
F45 C45 1.341(4)
C45 C46 1.389(5)
F46 C46 1.346(4)
C46 C47 1.348(5)
F47 C47 1.349(4)
C47 C48 1.367(5)
F48 C48 1.331(5)
C48 C49 1.388(5)
F49 C49 1.344(4)
C50 C51 1.378(5)
C50 C55 1.383(4)
F51 C51 1.355(4)
C51 C52 1.387(5)
F52 C52 1.337(5)
C52 C53 1.366(6)
F53 C53 1.346(4)
C53 C54 1.357(6)
F54 C54 1.341(4)
C54 C55 1.386(5)
F55 C55 1.333(4)
C56 C61 1.379(4)
C56 C57 1.381(4)
F57 C57 1.346(4)
C57 C58 1.377(5)
F58 C58 1.349(4)
C58 C59 1.353(5)
F59 C59 1.340(4)
C59 C60 1.374(5)
F60 C60 1.338(4)
C60 C61 1.380(5)
F61 C61 1.348(4)
B2 C74 1.653(4)
B2 C62 1.654(4)
B2 C80 1.655(4)
B2 C68 1.658(4)
C62 C67 1.380(5)
C62 C63 1.390(5)
F63 C63 1.346(4)
C63 C64 1.376(5)
F64 C64 1.358(4)
C64 C65 1.351(6)
F65 C65 1.342(4)
C65 C66 1.372(7)
F66 C66 1.337(5)
C66 C67 1.390(5)
F67 C67 1.352(4)
C68 C73 1.388(4)
C68 C69 1.392(4)
F69 C69 1.346(4)
C69 C70 1.380(5)
F70 C70 1.346(4)
C70 C71 1.365(6)
F71 C71 1.355(4)
C71 C72 1.373(5)
F72 C72 1.353(4)
C72 C73 1.380(5)
F73 C73 1.350(4)
C74 C79 1.383(5)
C74 C75 1.391(5)
F75 C75 1.352(5)
C75 C76 1.370(5)
F76 C76 1.352(5)
C76 C77 1.366(8)
F77 C77 1.340(4)
C77 C78 1.371(7)
F78 C78 1.350(5)
C78 C79 1.385(5)
F79 C79 1.359(4)
C80 C85 1.388(4)
C80 C81 1.401(4)
F81 C81 1.349(4)
C81 C82 1.376(4)
F82 C82 1.347(4)
C82 C83 1.373(5)
F83 C83 1.345(3)
C83 C84 1.366(5)
F84 C84 1.348(4)
C84 C85 1.389(4)
F85 C85 1.350(3)
F11S C11S 1.348(4)
F12S C12S 1.359(4)
C11S C12S 1.364(5)
C11S C16S 1.369(5)
C12S C13S 1.371(5)
C13S C14S 1.375(6)
C14S C15S 1.380(6)
C15S C16S 1.393(6)
F11A C11A 1.350(15)
F12A C12A 1.378(15)
C11A C12A 1.346(16)
C11A C16A 1.360(16)
C12A C13A 1.349(16)
C13A C14A 1.423(16)
C14A C15A 1.358(16)
C15A C16A 1.446(16)
F11B C11B 1.369(15)
F12B C12B 1.402(15)
C11B C12B 1.330(15)
C11B C16B 1.346(15)
C12B C13B 1.363(16)
C13B C14B 1.420(16)
C14B C15B 1.383(16)
C15B C16B 1.432(16)
F21A C21A 1.382(12)
F22A C22A 1.385(12)
C21A C22A 1.319(12)
C21A C26A 1.366(14)
C22A C23A 1.362(13)
C23A C24A 1.391(13)
C24A C25A 1.351(13)
C25A C26A 1.420(13)
F21B C21B 1.400(14)
F22B C22B 1.413(14)
C21B C22B 1.321(14)
C21B C26B 1.372(14)
C22B C23B 1.355(14)
C23B C24B 1.380(14)
C24B C25B 1.330(15)
C25B C26B 1.467(15)
F31A C31A 1.368(13)
F32A C32A 1.451(13)
C31A C32A 1.322(13)
C31A C36A 1.325(13)
C32A C33A 1.377(14)
C33A C34A 1.394(14)
C34A C35A 1.361(14)
C35A C36A 1.417(14)
C31B C32B 1.473(16)
C32B C33B 1.367(16)
C33B C34B 1.405(16)
C34B C35B 1.474(16)
